data_4107445
loop_
_publ_author_name
'Pixu Li'
'Cory D. Evans'
'Yongzhong Wu'
'Bin Cao'
'Ernest Hamel'
'Madeleine M. Joulli\'e'

_publ_section_title
;
 Evolution of the Total Syntheses of Ustiloxin Natural Products and Their
 Analogues
;
_journal_name_full 'Journal of the American Chemical Society'
_journal_page_first 2351
_journal_page_last 2364
_journal_paper_doi 10.1021/ja710363p
_journal_volume 130
_journal_year 2008
_chemical_formula_sum 'C28 H31 N O7'
_chemical_formula_weight 493.54
_space_group_IT_number 4
_symmetry_cell_setting monoclinic
_symmetry_Int_Tables_number 4
_symmetry_space_group_name_Hall 'P 2yb'
_symmetry_space_group_name_H-M 'P 1 21 1'
_atom_sites_solution_hydrogens geom
_atom_sites_solution_primary direct
_audit_creation_method SHELXL-97
_cell_angle_alpha 90.00
_cell_angle_beta 107.2260(10)
_cell_angle_gamma 90.00
_cell_formula_units_Z 2
_cell_length_a 12.1576(14)
_cell_length_b 8.1424(8)
_cell_length_c 13.3921(15)
_cell_measurement_temperature 143(1)
_cell_volume 1266.2(2)
_computing_data_collection 'CrystalClear (Rigaku, 1999)'
_computing_data_reduction 'CrystalClear (Rigaku, 1999)'
_computing_structure_refinement 'SHELXL-97 (Sheldrick, 1997)'
_computing_structure_solution 'SIR97 (Altomare, 1999)'
_diffrn_ambient_temperature 143(1)
_diffrn_measured_fraction_theta_full 0.972
_diffrn_measured_fraction_theta_max 0.972
_diffrn_measurement_device 'CCD Area Detector'
_diffrn_measurement_device_type 'Rigaku Mercury'
_diffrn_measurement_method 'phi and omega rotations'
_diffrn_radiation_monochromator graphite
_diffrn_radiation_source 'rotating anode'
_diffrn_radiation_type MoK\a
_diffrn_radiation_wavelength 0.71069
_diffrn_reflns_av_R_equivalents 0.0151
_diffrn_reflns_av_sigmaI/netI 0.0250
_diffrn_reflns_limit_h_max 11
_diffrn_reflns_limit_h_min -14
_diffrn_reflns_limit_k_max 9
_diffrn_reflns_limit_k_min -9
_diffrn_reflns_limit_l_max 16
_diffrn_reflns_limit_l_min -15
_diffrn_reflns_number 5700
_diffrn_reflns_theta_full 25.35
_diffrn_reflns_theta_max 25.35
_diffrn_reflns_theta_min 2.70
_exptl_absorpt_coefficient_mu 0.093
_exptl_absorpt_correction_T_max 1.0000
_exptl_absorpt_correction_T_min 0.8186
_exptl_absorpt_correction_type multi-scan
_exptl_crystal_density_diffrn 1.294
_exptl_crystal_F_000 524
_exptl_crystal_size_max 0.38
_exptl_crystal_size_mid 0.30
_exptl_crystal_size_min 0.15
_refine_diff_density_max 0.139
_refine_diff_density_min -0.178
_refine_diff_density_rms 0.040
_refine_ls_abs_structure_details 'Flack H D (1983), Acta Cryst. A39, 876-881'
_refine_ls_abs_structure_Flack -0.2(7)
_refine_ls_extinction_method none
_refine_ls_goodness_of_fit_ref 1.087
_refine_ls_hydrogen_treatment constr
_refine_ls_matrix_type full
_refine_ls_number_parameters 331
_refine_ls_number_reflns 3666
_refine_ls_number_restraints 1
_refine_ls_restrained_S_all 1.087
_refine_ls_R_factor_all 0.0321
_refine_ls_R_factor_gt 0.0303
_refine_ls_shift/su_max 0.004
_refine_ls_shift/su_mean 0.000
_refine_ls_structure_factor_coef Fsqd
_refine_ls_weighting_details 'calc w=1/[\s^2^(Fo^2^)+(0.0445P)^2^+0.0599P] where P=(Fo^2^+2Fc^2^)/3'
_refine_ls_weighting_scheme calc
_refine_ls_wR_factor_gt 0.0730
_refine_ls_wR_factor_ref 0.0744
_reflns_number_gt 3493
_reflns_number_total 3666
_reflns_threshold_expression >2sigma(I)
_cod_data_source_file ja710363p-file006.cif
_cod_data_source_block shelxl
_cod_original_sg_symbol_H-M 'P 21 '
_cod_database_code 4107445

loop_
_symmetry_equiv_pos_as_xyz
'x, y, z'
'-x, y+1/2, -z'

loop_
_atom_site_label
_atom_site_type_symbol
_atom_site_fract_x
_atom_site_fract_y
_atom_site_fract_z
_atom_site_U_iso_or_equiv
_atom_site_adp_type
_atom_site_occupancy
_atom_site_symmetry_multiplicity
_atom_site_calc_flag
_atom_site_refinement_flags
C1 C 0.77403(13) 0.7662(2) 0.46089(12) 0.0231(4) Uani 1 1 d .
C2 C 0.86723(14) 0.6607(2) 0.49994(13) 0.0274(4) Uani 1 1 d .
H2 H 0.8682 0.5909 0.5551 0.036 Uiso 1 1 calc R
C3 C 0.95798(15) 0.6585(3) 0.45792(13) 0.0315(4) Uani 1 1 d .
H3 H 1.0197 0.5879 0.4852 0.042 Uiso 1 1 calc R
C4 C 0.95738(15) 0.7613(3) 0.37506(13) 0.0300(4) Uani 1 1 d .
C5 C 0.86742(15) 0.8694(2) 0.33652(13) 0.0300(4) Uani 1 1 d .
H5 H 0.8672 0.9402 0.2819 0.040 Uiso 1 1 calc R
C6 C 0.77700(15) 0.8713(2) 0.38041(13) 0.0272(4) Uani 1 1 d .
H6 H 0.7169 0.9452 0.3550 0.036 Uiso 1 1 calc R
C7 C 1.03732(18) 0.8067(3) 0.23509(15) 0.0447(5) Uani 1 1 d .
H7A H 0.9694 0.7603 0.1874 0.067 Uiso 1 1 calc R
H7B H 1.1034 0.7770 0.2137 0.067 Uiso 1 1 calc R
H7C H 1.0303 0.9242 0.2350 0.067 Uiso 1 1 calc R
C8 C 0.66746(14) 0.7568(2) 0.49646(12) 0.0244(4) Uani 1 1 d .
H8A H 0.6192 0.8515 0.4700 0.032 Uiso 1 1 calc R
H8B H 0.6241 0.6592 0.4670 0.032 Uiso 1 1 calc R
C9 C 0.72909(16) 0.9147(2) 0.65593(14) 0.0301(4) Uani 1 1 d .
H9A H 0.6660 0.9898 0.6314 0.045 Uiso 1 1 calc R
H9B H 0.7936 0.9526 0.6348 0.045 Uiso 1 1 calc R
H9C H 0.7505 0.9084 0.7308 0.045 Uiso 1 1 calc R
C10 C 0.60351(13) 0.6725(2) 0.64514(12) 0.0206(4) Uani 1 1 d .
H10 H 0.5858 0.5680 0.6074 0.027 Uiso 1 1 calc R
C11 C 0.64811(13) 0.6308(2) 0.76310(13) 0.0229(4) Uani 1 1 d .
H11 H 0.6541 0.7320 0.8039 0.030 Uiso 1 1 calc R
C12 C 0.56859(14) 0.5131(2) 0.79403(12) 0.0228(4) Uani 1 1 d .
C13 C 0.56892(15) 0.3459(2) 0.77300(13) 0.0259(4) Uani 1 1 d .
H13 H 0.6222 0.3046 0.7420 0.034 Uiso 1 1 calc R
C14 C 0.49170(14) 0.2396(2) 0.79721(13) 0.0258(4) Uani 1 1 d .
H14 H 0.4939 0.1281 0.7827 0.034 Uiso 1 1 calc R
C15 C 0.41119(14) 0.2986(2) 0.84292(12) 0.0231(4) Uani 1 1 d .
C16 C 0.41142(14) 0.4665(2) 0.86384(12) 0.0210(4) Uani 1 1 d .
C17 C 0.48830(14) 0.5720(2) 0.84104(12) 0.0230(4) Uani 1 1 d .
H17 H 0.4870 0.6830 0.8569 0.031 Uiso 1 1 calc R
C18 C 0.49150(14) 0.7691(2) 0.62102(12) 0.0221(4) Uani 1 1 d .
C19 C 0.29541(15) 0.7749(3) 0.52285(18) 0.0445(5) Uani 1 1 d .
H19A H 0.2783 0.8105 0.5849 0.067 Uiso 1 1 calc R
H19B H 0.2365 0.7010 0.4845 0.067 Uiso 1 1 calc R
H19C H 0.2984 0.8685 0.4801 0.067 Uiso 1 1 calc R
C20 C 0.31277(16) 0.0420(2) 0.83096(15) 0.0318(4) Uani 1 1 d .
H20A H 0.3789 -0.0235 0.8680 0.042 Uiso 1 1 calc R
H20B H 0.3051 0.0373 0.7568 0.042 Uiso 1 1 calc R
C21 C 0.20627(15) -0.0230(2) 0.85106(13) 0.0261(4) Uani 1 1 d .
C22 C 0.18263(15) 0.0076(2) 0.94509(14) 0.0305(4) Uani 1 1 d .
H22 H 0.2337 0.0701 0.9965 0.041 Uiso 1 1 calc R
C23 C 0.08423(16) -0.0539(2) 0.96259(15) 0.0353(5) Uani 1 1 d .
H23 H 0.0693 -0.0322 1.0255 0.047 Uiso 1 1 calc R
C24 C 0.00790(15) -0.1474(3) 0.88732(15) 0.0365(5) Uani 1 1 d .
H24 H -0.0581 -0.1890 0.8996 0.048 Uiso 1 1 calc R
C25 C 0.02959(16) -0.1788(3) 0.79392(16) 0.0373(5) Uani 1 1 d .
H25 H -0.0216 -0.2421 0.7431 0.050 Uiso 1 1 calc R
C26 C 0.12808(15) -0.1158(2) 0.77583(14) 0.0323(4) Uani 1 1 d .
H26 H 0.1418 -0.1362 0.7122 0.043 Uiso 1 1 calc R
C27 C 0.32750(15) 0.4931(2) 1.00071(13) 0.0246(4) Uani 1 1 d .
C28 C 0.22505(18) 0.5611(3) 1.02556(16) 0.0463(6) Uani 1 1 d .
H28A H 0.2257 0.5260 1.0942 0.070 Uiso 1 1 calc R
H28B H 0.1562 0.5221 0.9752 0.070 Uiso 1 1 calc R
H28C H 0.2271 0.6788 1.0233 0.070 Uiso 1 1 calc R
N1 N 0.69437(11) 0.75166(18) 0.61136(10) 0.0218(3) Uani 1 1 d .
O1 O 1.05048(10) 0.7460(2) 0.33699(10) 0.0438(4) Uani 1 1 d .
O2 O 0.48090(11) 0.89986(17) 0.65774(11) 0.0409(4) Uani 1 1 d .
O3 O 0.40592(10) 0.69142(15) 0.55154(10) 0.0335(3) Uani 1 1 d .
O4 O 0.75973(10) 0.55949(17) 0.78278(9) 0.0322(3) Uani 1 1 d .
H4 H 0.7891 0.5911 0.7384 0.048 Uiso 1 1 calc R
O5 O 0.32792(10) 0.20855(15) 0.86678(9) 0.0279(3) Uani 1 1 d .
O6 O 0.32413(9) 0.53240(14) 0.90108(8) 0.0237(3) Uani 1 1 d .
O7 O 0.40421(11) 0.41780(16) 1.05874(9) 0.0332(3) Uani 1 1 d .

loop_
_atom_site_aniso_label
_atom_site_aniso_U_11
_atom_site_aniso_U_22
_atom_site_aniso_U_33
_atom_site_aniso_U_23
_atom_site_aniso_U_13
_atom_site_aniso_U_12
C1 0.0229(8) 0.0256(9) 0.0193(8) -0.0035(8) 0.0041(6) -0.0026(8)
C2 0.0278(9) 0.0314(10) 0.0225(8) 0.0060(8) 0.0064(7) -0.0004(9)
C3 0.0231(8) 0.0397(12) 0.0287(9) 0.0014(9) 0.0029(7) 0.0027(9)
C4 0.0236(8) 0.0423(11) 0.0242(8) -0.0043(9) 0.0071(7) -0.0071(9)
C5 0.0315(9) 0.0362(11) 0.0215(8) 0.0033(8) 0.0065(7) -0.0081(9)
C6 0.0271(8) 0.0297(10) 0.0219(8) -0.0001(8) 0.0029(7) -0.0021(9)
C7 0.0436(11) 0.0579(14) 0.0400(11) -0.0017(11) 0.0238(9) -0.0139(12)
C8 0.0230(8) 0.0268(9) 0.0222(8) 0.0020(8) 0.0051(6) 0.0007(8)
C9 0.0342(10) 0.0279(10) 0.0290(9) -0.0014(8) 0.0104(8) -0.0089(9)
C10 0.0203(8) 0.0180(9) 0.0234(8) -0.0028(7) 0.0062(7) -0.0019(8)
C11 0.0215(8) 0.0235(9) 0.0237(8) 0.0007(7) 0.0067(7) 0.0001(8)
C12 0.0237(8) 0.0222(9) 0.0214(8) 0.0016(7) 0.0052(7) -0.0014(8)
C13 0.0281(9) 0.0254(10) 0.0270(9) -0.0002(8) 0.0125(7) 0.0040(8)
C14 0.0328(9) 0.0172(9) 0.0283(9) -0.0018(8) 0.0105(7) 0.0005(8)
C15 0.0245(8) 0.0211(9) 0.0232(8) 0.0021(7) 0.0065(7) -0.0034(8)
C16 0.0222(8) 0.0212(9) 0.0200(8) 0.0017(7) 0.0065(7) 0.0035(8)
C17 0.0260(9) 0.0180(9) 0.0238(8) 0.0008(7) 0.0056(7) 0.0010(8)
C18 0.0233(8) 0.0205(9) 0.0232(8) 0.0015(8) 0.0082(7) 0.0002(8)
C19 0.0193(9) 0.0373(12) 0.0688(14) -0.0076(11) 0.0004(9) 0.0045(9)
C20 0.0353(10) 0.0192(9) 0.0447(11) -0.0034(8) 0.0174(8) -0.0025(9)
C21 0.0272(9) 0.0161(9) 0.0331(9) 0.0018(8) 0.0062(7) 0.0004(8)
C22 0.0320(10) 0.0263(10) 0.0308(9) -0.0014(8) 0.0054(8) -0.0048(9)
C23 0.0395(11) 0.0337(11) 0.0364(10) 0.0028(9) 0.0168(9) 0.0008(10)
C24 0.0268(9) 0.0333(11) 0.0505(12) 0.0063(10) 0.0134(9) 0.0002(10)
C25 0.0289(9) 0.0313(11) 0.0461(11) -0.0030(9) 0.0026(8) -0.0053(9)
C26 0.0367(10) 0.0268(10) 0.0324(9) -0.0023(8) 0.0087(8) 0.0001(9)
C27 0.0304(9) 0.0172(9) 0.0274(9) -0.0013(8) 0.0103(8) -0.0020(8)
C28 0.0455(12) 0.0549(14) 0.0481(12) 0.0141(11) 0.0285(10) 0.0156(12)
N1 0.0229(7) 0.0213(7) 0.0219(7) -0.0005(6) 0.0075(6) -0.0026(7)
O1 0.0259(6) 0.0745(11) 0.0350(7) 0.0037(8) 0.0151(5) -0.0014(7)
O2 0.0362(7) 0.0284(8) 0.0512(8) -0.0169(7) 0.0024(6) 0.0076(7)
O3 0.0194(6) 0.0284(7) 0.0469(8) -0.0100(6) 0.0009(5) 0.0016(6)
O4 0.0214(6) 0.0401(8) 0.0353(7) 0.0110(6) 0.0087(5) 0.0035(6)
O5 0.0331(7) 0.0193(6) 0.0348(7) -0.0031(5) 0.0157(5) -0.0055(6)
O6 0.0246(6) 0.0224(7) 0.0262(6) 0.0026(5) 0.0109(5) 0.0029(5)
O7 0.0409(7) 0.0296(7) 0.0280(6) 0.0037(6) 0.0086(6) 0.0088(7)

loop_
_atom_type_symbol
_atom_type_description
_atom_type_scat_dispersion_real
_atom_type_scat_dispersion_imag
_atom_type_scat_source
C C 0.0033 0.0016 'International Tables Vol C Tables 4.2.6.8 and 6.1.1.4'
H H 0.0000 0.0000 'International Tables Vol C Tables 4.2.6.8 and 6.1.1.4'
N N 0.0061 0.0033 'International Tables Vol C Tables 4.2.6.8 and 6.1.1.4'
O O 0.0106 0.0060 'International Tables Vol C Tables 4.2.6.8 and 6.1.1.4'

loop_
_geom_angle_atom_site_label_1
_geom_angle_atom_site_label_2
_geom_angle_atom_site_label_3
_geom_angle
C6 C1 C2 117.83(15)
C6 C1 C8 119.98(15)
C2 C1 C8 121.92(15)
C3 C2 C1 120.97(16)
C2 C3 C4 120.18(17)
O1 C4 C5 124.49(16)
O1 C4 C3 115.53(17)
C5 C4 C3 119.99(16)
C4 C5 C6 119.13(16)
C1 C6 C5 121.86(17)
N1 C8 C1 112.62(13)
N1 C10 C18 114.64(13)
N1 C10 C11 110.13(12)
C18 C10 C11 110.54(13)
O4 C11 C12 110.11(14)
O4 C11 C10 107.71(13)
C12 C11 C10 111.18(13)
C13 C12 C17 118.22(16)
C13 C12 C11 121.83(15)
C17 C12 C11 119.89(15)
C14 C13 C12 121.47(16)
C13 C14 C15 120.22(16)
O5 C15 C14 126.03(15)
O5 C15 C16 115.95(15)
C14 C15 C16 117.98(16)
C17 C16 C15 122.06(16)
C17 C16 O6 118.48(15)
C15 C16 O6 119.23(15)
C16 C17 C12 120.03(16)
O2 C18 O3 123.56(16)
O2 C18 C10 124.86(16)
O3 C18 C10 111.56(14)
O5 C20 C21 107.89(14)
C26 C21 C22 118.24(17)
C26 C21 C20 120.40(16)
C22 C21 C20 121.36(16)
C23 C22 C21 120.63(17)
C24 C23 C22 120.38(18)
C25 C24 C23 119.88(18)
C24 C25 C26 119.80(18)
C21 C26 C25 121.05(17)
O7 C27 O6 123.42(15)
O7 C27 C28 126.21(16)
O6 C27 C28 110.35(15)
C10 N1 C9 115.24(13)
C10 N1 C8 112.37(12)
C9 N1 C8 110.33(14)
C4 O1 C7 117.04(15)
C18 O3 C19 115.63(14)
C15 O5 C20 117.51(14)
C27 O6 C16 116.84(12)

loop_
_geom_bond_atom_site_label_1
_geom_bond_atom_site_label_2
_geom_bond_distance
C1 C6 1.385(2)
C1 C2 1.394(2)
C1 C8 1.509(2)
C2 C3 1.379(2)
C3 C4 1.388(3)
C4 O1 1.378(2)
C4 C5 1.380(3)
C5 C6 1.392(2)
C7 O1 1.415(2)
C8 N1 1.476(2)
C9 N1 1.465(2)
C10 N1 1.462(2)
C10 C18 1.522(2)
C10 C11 1.548(2)
C11 O4 1.4269(19)
C11 C12 1.504(2)
C12 C13 1.390(3)
C12 C17 1.394(2)
C13 C14 1.384(2)
C14 C15 1.385(2)
C15 O5 1.363(2)
C15 C16 1.395(2)
C16 C17 1.369(2)
C16 O6 1.4057(19)
C18 O2 1.196(2)
C18 O3 1.332(2)
C19 O3 1.452(2)
C20 O5 1.432(2)
C20 C21 1.495(2)
C21 C26 1.387(3)
C21 C22 1.395(3)
C22 C23 1.379(3)
C23 C24 1.379(3)
C24 C25 1.377(3)
C25 C26 1.388(3)
C27 O7 1.192(2)
C27 O6 1.361(2)
C27 C28 1.488(3)

loop_
_geom_hbond_atom_site_label_D
_geom_hbond_atom_site_label_H
_geom_hbond_atom_site_label_A
_geom_hbond_distance_DH
_geom_hbond_distance_HA
_geom_hbond_distance_DA
_geom_hbond_angle_DHA
O4 H4 N1 0.82 2.18 2.6962(18) 120.6
